data_4125579
loop_
_publ_author_name
'Campos, Michael P.'
'Hendricks, Mark P.'
'Beecher, Alexander N.'
'Walravens, Willem'
'Swain, Robert A.'
'Cleveland, Gregory T.'
'Hens, Zeger'
'Sfeir, Matthew Y.'
'Owen, Jonathan S.'

_publ_section_title
;
 A Library of Selenourea Precursors to PbSe Nanocrystals with Size
 Distributions near the Homogeneous Limit.
;
_journal_issue 6
_journal_name_full 'Journal of the American Chemical Society'
_journal_page_first 2296
_journal_page_last 2305
_journal_paper_doi 10.1021/jacs.6b11021
_journal_volume 139
_journal_year 2017
_chemical_formula_moiety 'C12 H22 N2 Se'
_chemical_formula_sum 'C12 H22 N2 Se'
_chemical_formula_weight 273.27
_space_group_crystal_system monoclinic
_space_group_IT_number 14
_space_group_name_Hall '-P 2ybc'
_space_group_name_H-M_alt 'P 1 21/c 1'
_symmetry_space_group_name_Hall '-P 2ybc'
_symmetry_space_group_name_H-M 'P 1 21/c 1'
_atom_sites_solution_hydrogens mixed
_atom_sites_solution_primary direct
_audit_creation_date 2015-01-18
_audit_creation_method
;
Olex2 1.2
(compiled 2014.12.23 svn.r3118 for OlexSys, GUI svn.r4975)
;
_cell_angle_alpha 90
_cell_angle_beta 102.715(2)
_cell_angle_gamma 90
_cell_formula_units_Z 8
_cell_length_a 24.2552(5)
_cell_length_b 9.97679(19)
_cell_length_c 10.9577(2)
_cell_measurement_reflns_used 25813
_cell_measurement_temperature 100
_cell_measurement_theta_max 71.3920
_cell_measurement_theta_min 5.7790
_cell_volume 2586.62(9)
_computing_cell_refinement
;
CrysAlisPro, Agilent Technologies,
Version 1.171.37.34 (release 22-05-2014 CrysAlis171 .NET)
(compiled May 22 2014,16:03:01)
;
_computing_data_collection
;
CrysAlisPro, Agilent Technologies,
Version 1.171.37.34 (release 22-05-2014 CrysAlis171 .NET)
(compiled May 22 2014,16:03:01)
;
_computing_data_reduction
;
CrysAlisPro, Agilent Technologies,
Version 1.171.37.34 (release 22-05-2014 CrysAlis171 .NET)
(compiled May 22 2014,16:03:01)
;
_computing_molecular_graphics 'Olex2 (Dolomanov et al., 2009)'
_computing_publication_material 'Olex2 (Dolomanov et al., 2009)'
_computing_structure_refinement 'ShelXL (Sheldrick, 2008)'
_computing_structure_solution 'ShelXS (Sheldrick, 2008)'
_diffrn_ambient_temperature 100.15
_diffrn_detector 'CCD plate'
_diffrn_detector_area_resol_mean 8.0549
_diffrn_detector_type EosS2
_diffrn_measured_fraction_theta_full 1.000
_diffrn_measured_fraction_theta_max 0.991
_diffrn_measurement_details
;
#__ type_ start__ end____ width___ exp.time_
  1 omega  -30.00   61.00   1.0000    1.5000
omega____ theta____ kappa____ phi______ frames
    -       35.5316  -77.0000    0.0000 91

#__ type_ start__ end____ width___ exp.time_
  2 omega   78.00  104.00   1.0000    1.5000
omega____ theta____ kappa____ phi______ frames
    -       35.5316   19.0000  -60.0000 26

#__ type_ start__ end____ width___ exp.time_
  3 omega   32.00   74.00   1.0000    1.5000
omega____ theta____ kappa____ phi______ frames
    -       35.5316  -99.0000  -90.0000 42

#__ type_ start__ end____ width___ exp.time_
  4 omega   68.00   99.00   1.0000    1.5000
omega____ theta____ kappa____ phi______ frames
    -       35.5316   77.0000 -120.0000 31

#__ type_ start__ end____ width___ exp.time_
  5 omega   57.00   96.00   1.0000    1.5000
omega____ theta____ kappa____ phi______ frames
    -       35.5316   77.0000    0.0000 39

#__ type_ start__ end____ width___ exp.time_
  6 omega   21.00  101.00   1.0000    1.5000
omega____ theta____ kappa____ phi______ frames
    -       35.5316   57.0000 -150.0000 80

#__ type_ start__ end____ width___ exp.time_
  7 omega   59.00   86.00   1.0000    1.5000
omega____ theta____ kappa____ phi______ frames
    -       35.5316   37.0000  -60.0000 27

#__ type_ start__ end____ width___ exp.time_
  8 omega   16.00   52.00   1.0000    1.5000
omega____ theta____ kappa____ phi______ frames
    -       35.5316   37.0000  120.0000 36

#__ type_ start__ end____ width___ exp.time_
  9 omega  -23.00    9.00   1.0000    1.5000
omega____ theta____ kappa____ phi______ frames
    -       35.5316  -57.0000   60.0000 32

#__ type_ start__ end____ width___ exp.time_
 10 omega   10.00   59.00   1.0000    1.5000
omega____ theta____ kappa____ phi______ frames
    -       35.5316   77.0000 -120.0000 49

#__ type_ start__ end____ width___ exp.time_
 11 omega   16.00   64.00   1.0000    1.5000
omega____ theta____ kappa____ phi______ frames
    -       35.5316   19.0000  -60.0000 48

#__ type_ start__ end____ width___ exp.time_
 12 omega    9.00   47.00   1.0000    1.5000
omega____ theta____ kappa____ phi______ frames
    -       35.5316   77.0000    0.0000 38

#__ type_ start__ end____ width___ exp.time_
 13 omega    9.00  101.00   1.0000    1.5000
omega____ theta____ kappa____ phi______ frames
    -       35.5316   77.0000  120.0000 92

#__ type_ start__ end____ width___ exp.time_
 14 omega   45.00  103.00   1.0000    1.5000
omega____ theta____ kappa____ phi______ frames
    -       35.5316   77.0000  -60.0000 58

#__ type_ start__ end____ width___ exp.time_
 15 omega   10.00   56.00   1.0000    1.5000
omega____ theta____ kappa____ phi______ frames
    -       35.5316   77.0000   60.0000 46

#__ type_ start__ end____ width___ exp.time_
 16 omega    1.00   74.00   1.0000    1.5000
omega____ theta____ kappa____ phi______ frames
    -       35.5316  -99.0000  120.0000 73

#__ type_ start__ end____ width___ exp.time_
 17 omega   57.00   96.00   1.0000    1.5000
omega____ theta____ kappa____ phi______ frames
    -       35.5316  178.0000  -30.0000 39

#__ type_ start__ end____ width___ exp.time_
 18 omega   56.00  100.00   1.0000    1.5000
omega____ theta____ kappa____ phi______ frames
    -       35.5316   37.0000  120.0000 44

#__ type_ start__ end____ width___ exp.time_
 19 omega    9.00   40.00   1.0000    1.5000
omega____ theta____ kappa____ phi______ frames
    -       35.5316   77.0000  -60.0000 31

#__ type_ start__ end____ width___ exp.time_
 20 omega   39.00  103.00   1.0000    1.5000
omega____ theta____ kappa____ phi______ frames
    -       35.5316   19.0000   90.0000 64

#__ type_ start__ end____ width___ exp.time_
 21 omega    0.00   26.00   1.0000    1.5000
omega____ theta____ kappa____ phi______ frames
    -       35.5316   94.0000  140.1665 26

#__ type_ start__ end____ width___ exp.time_
 22 omega    9.00   35.00   1.0000    1.5000
omega____ theta____ kappa____ phi______ frames
    -       35.5316   19.0000   90.0000 26

#__ type_ start__ end____ width___ exp.time_
 23 omega   65.00   94.00   1.0000    1.5000
omega____ theta____ kappa____ phi______ frames
    -       35.5316   77.0000   60.0000 29

#__ type_ start__ end____ width___ exp.time_
 24 omega  -19.00   60.00   1.0000    1.5000
omega____ theta____ kappa____ phi______ frames
    -       35.5316  -77.0000  -60.0000 79

#__ type_ start__ end____ width___ exp.time_
 25 omega    2.00   27.00   1.0000    1.5000
omega____ theta____ kappa____ phi______ frames
    -       35.5316  -99.0000  -90.0000 25

#__ type_ start__ end____ width___ exp.time_
 26 omega   25.00   54.00   1.0000    1.5000
omega____ theta____ kappa____ phi______ frames
    -       35.5316   37.0000  -60.0000 29

#__ type_ start__ end____ width___ exp.time_
 27 omega   20.00   78.00   1.0000    1.5000
omega____ theta____ kappa____ phi______ frames
    -       35.5316   57.0000  -60.0000 58

#__ type_ start__ end____ width___ exp.time_
 28 omega  -30.00   51.00   1.0000    1.5000
omega____ theta____ kappa____ phi______ frames
    -       35.5316  -57.0000  150.0000 81

#__ type_ start__ end____ width___ exp.time_
 29 omega  144.00  172.00   1.0000    7.5200
omega____ theta____ kappa____ phi______ frames
    -      108.0000   77.0000  -90.0000 28

#__ type_ start__ end____ width___ exp.time_
 30 omega   81.00  107.00   1.0000    7.5200
omega____ theta____ kappa____ phi______ frames
    -      108.0000   77.0000  -90.0000 26

#__ type_ start__ end____ width___ exp.time_
 31 omega  117.00  174.00   1.0000    7.5200
omega____ theta____ kappa____ phi______ frames
    -      108.0000   77.0000   30.0000 57

#__ type_ start__ end____ width___ exp.time_
 32 omega  140.00  165.00   1.0000    7.5200
omega____ theta____ kappa____ phi______ frames
    -      108.0000   61.0000  -90.0000 25

#__ type_ start__ end____ width___ exp.time_
 33 omega   90.00  116.00   1.0000    7.5200
omega____ theta____ kappa____ phi______ frames
    -      108.0000   61.0000  -90.0000 26

#__ type_ start__ end____ width___ exp.time_
 34 omega   55.00  116.00   1.0000    7.5200
omega____ theta____ kappa____ phi______ frames
    -      108.0000  -61.0000 -150.0000 61

#__ type_ start__ end____ width___ exp.time_
 35 omega   81.00  107.00   1.0000    7.5200
omega____ theta____ kappa____ phi______ frames
    -      108.0000   77.0000   30.0000 26

#__ type_ start__ end____ width___ exp.time_
 36 omega   81.00  106.00   1.0000    7.5200
omega____ theta____ kappa____ phi______ frames
    -      108.0000   77.0000    0.0000 25

#__ type_ start__ end____ width___ exp.time_
 37 omega   90.00  134.00   1.0000    7.5200
omega____ theta____ kappa____ phi______ frames
    -      108.0000   61.0000   60.0000 44

#__ type_ start__ end____ width___ exp.time_
 38 omega  124.00  170.00   1.0000    7.5200
omega____ theta____ kappa____ phi______ frames
    -      108.0000   77.0000  -30.0000 46

#__ type_ start__ end____ width___ exp.time_
 39 omega   81.00  113.00   1.0000    7.5200
omega____ theta____ kappa____ phi______ frames
    -      108.0000 -111.0000   60.0000 32

#__ type_ start__ end____ width___ exp.time_
 40 omega   90.00  116.00   1.0000    7.5200
omega____ theta____ kappa____ phi______ frames
    -      108.0000   61.0000   90.0000 26

#__ type_ start__ end____ width___ exp.time_
 41 omega  136.00  170.00   1.0000    7.5200
omega____ theta____ kappa____ phi______ frames
    -      108.0000   77.0000   60.0000 34

#__ type_ start__ end____ width___ exp.time_
 42 omega   81.00  107.00   1.0000    7.5200
omega____ theta____ kappa____ phi______ frames
    -      108.0000   77.0000  -30.0000 26

#__ type_ start__ end____ width___ exp.time_
 43 omega   87.00  158.00   1.0000    7.5200
omega____ theta____ kappa____ phi______ frames
    -      108.0000   30.0000 -120.0000 71

#__ type_ start__ end____ width___ exp.time_
 44 omega  129.00  161.00   1.0000    7.5200
omega____ theta____ kappa____ phi______ frames
    -      108.0000   61.0000    0.0000 32

#__ type_ start__ end____ width___ exp.time_
 45 omega   90.00  116.00   1.0000    7.5200
omega____ theta____ kappa____ phi______ frames
    -      108.0000   61.0000    0.0000 26

#__ type_ start__ end____ width___ exp.time_
 46 omega   81.00  118.00   1.0000    7.5200
omega____ theta____ kappa____ phi______ frames
    -      108.0000   77.0000   60.0000 37

#__ type_ start__ end____ width___ exp.time_
 47 omega   91.00  117.00   1.0000    7.5200
omega____ theta____ kappa____ phi______ frames
    -      108.0000   45.0000  -60.0000 26

#__ type_ start__ end____ width___ exp.time_
 48 omega   38.00   64.00   1.0000    7.5200
omega____ theta____ kappa____ phi______ frames
    -      108.0000 -111.0000   60.0000 26

#__ type_ start__ end____ width___ exp.time_
 49 omega  145.00  176.00   1.0000    7.5200
omega____ theta____ kappa____ phi______ frames
    -      108.0000   30.0000  -90.0000 31

#__ type_ start__ end____ width___ exp.time_
 50 omega   90.00  138.00   1.0000    7.5200
omega____ theta____ kappa____ phi______ frames
    -      108.0000   61.0000  -60.0000 48

#__ type_ start__ end____ width___ exp.time_
 51 omega   42.00   91.00   1.0000    7.5200
omega____ theta____ kappa____ phi______ frames
    -      108.0000  -61.0000  120.0000 49

#__ type_ start__ end____ width___ exp.time_
 52 omega   59.00  108.00   1.0000    7.5200
omega____ theta____ kappa____ phi______ frames
    -      108.0000  -94.0000  150.0000 49

#__ type_ start__ end____ width___ exp.time_
 53 omega   90.00  116.00   1.0000    7.5200
omega____ theta____ kappa____ phi______ frames
    -      108.0000   61.0000   30.0000 26

#__ type_ start__ end____ width___ exp.time_
 54 omega   69.00  115.00   1.0000    7.5200
omega____ theta____ kappa____ phi______ frames
    -      108.0000 -111.0000 -120.0000 46

#__ type_ start__ end____ width___ exp.time_
 55 omega   87.00  115.00   1.0000    7.5200
omega____ theta____ kappa____ phi______ frames
    -      108.0000   30.0000  -90.0000 28

#__ type_ start__ end____ width___ exp.time_
 56 omega   58.00  119.00   1.0000    7.5200
omega____ theta____ kappa____ phi______ frames
    -      108.0000  -61.0000  -30.0000 61

#__ type_ start__ end____ width___ exp.time_
 57 omega  129.00  173.00   1.0000    7.5200
omega____ theta____ kappa____ phi______ frames
    -      108.0000   77.0000  -60.0000 44

#__ type_ start__ end____ width___ exp.time_
 58 omega   46.00  108.00   1.0000    7.5200
omega____ theta____ kappa____ phi______ frames
    -      108.0000  -77.0000 -150.0000 62

#__ type_ start__ end____ width___ exp.time_
 59 omega   87.00  123.00   1.0000    7.5200
omega____ theta____ kappa____ phi______ frames
    -      108.0000   30.0000  150.0000 36

#__ type_ start__ end____ width___ exp.time_
 60 omega  136.00  168.00   1.0000    7.5200
omega____ theta____ kappa____ phi______ frames
    -      108.0000   30.0000  150.0000 32

#__ type_ start__ end____ width___ exp.time_
 61 omega   90.00  115.00   1.0000    7.5200
omega____ theta____ kappa____ phi______ frames
    -      108.0000   61.0000 -180.0000 25

#__ type_ start__ end____ width___ exp.time_
 62 omega   90.00  117.00   1.0000    7.5200
omega____ theta____ kappa____ phi______ frames
    -      108.0000   61.0000 -150.0000 27

#__ type_ start__ end____ width___ exp.time_
 63 omega   80.00  116.00   1.0000    7.5200
omega____ theta____ kappa____ phi______ frames
    -      108.0000 -111.0000  150.0000 36

#__ type_ start__ end____ width___ exp.time_
 64 omega  130.00  161.00   1.0000    7.5200
omega____ theta____ kappa____ phi______ frames
    -      108.0000   30.0000 -150.0000 31

#__ type_ start__ end____ width___ exp.time_
 65 omega   87.00  126.00   1.0000    7.5200
omega____ theta____ kappa____ phi______ frames
    -      108.0000   30.0000 -150.0000 39

#__ type_ start__ end____ width___ exp.time_
 66 omega   81.00  120.00   1.0000    7.5200
omega____ theta____ kappa____ phi______ frames
    -      108.0000   77.0000  -60.0000 39

#__ type_ start__ end____ width___ exp.time_
 67 omega  131.00  163.00   1.0000    7.5200
omega____ theta____ kappa____ phi______ frames
    -      108.0000   61.0000  120.0000 32

#__ type_ start__ end____ width___ exp.time_
 68 omega   90.00  119.00   1.0000    7.5200
omega____ theta____ kappa____ phi______ frames
    -      108.0000   61.0000  -30.0000 29

#__ type_ start__ end____ width___ exp.time_
 69 omega   90.00  120.00   1.0000    7.5200
omega____ theta____ kappa____ phi______ frames
    -      108.0000   61.0000  120.0000 30

#__ type_ start__ end____ width___ exp.time_
 70 omega   81.00  107.00   1.0000    7.5200
omega____ theta____ kappa____ phi______ frames
    -      108.0000   77.0000  120.0000 26

#__ type_ start__ end____ width___ exp.time_
 71 omega   39.00   72.00   1.0000    7.5200
omega____ theta____ kappa____ phi______ frames
    -      108.0000 -111.0000  150.0000 33

#__ type_ start__ end____ width___ exp.time_
 72 omega   87.00  124.00   1.0000    7.5200
omega____ theta____ kappa____ phi______ frames
    -      108.0000   30.0000   60.0000 37

#__ type_ start__ end____ width___ exp.time_
 73 omega   87.00  118.00   1.0000    7.5200
omega____ theta____ kappa____ phi______ frames
    -      108.0000   30.0000   30.0000 31

#__ type_ start__ end____ width___ exp.time_
 74 omega  137.00  163.00   1.0000    7.5200
omega____ theta____ kappa____ phi______ frames
    -      108.0000   77.0000 -120.0000 26

#__ type_ start__ end____ width___ exp.time_
 75 omega  137.00  169.00   1.0000    7.5200
omega____ theta____ kappa____ phi______ frames
    -      108.0000   30.0000  -30.0000 32

#__ type_ start__ end____ width___ exp.time_
 76 omega   87.00  119.00   1.0000    7.5200
omega____ theta____ kappa____ phi______ frames
    -      108.0000   30.0000  -30.0000 32

#__ type_ start__ end____ width___ exp.time_
 77 omega   77.00  116.00   1.0000    7.5200
omega____ theta____ kappa____ phi______ frames
    -      108.0000 -111.0000  -30.0000 39

#__ type_ start__ end____ width___ exp.time_
 78 omega  152.00  178.00   1.0000    7.5200
omega____ theta____ kappa____ phi______ frames
    -      108.0000   30.0000   60.0000 26

#__ type_ start__ end____ width___ exp.time_
 79 omega   81.00  108.00   1.0000    7.5200
omega____ theta____ kappa____ phi______ frames
    -      108.0000   77.0000 -120.0000 27

#__ type_ start__ end____ width___ exp.time_
 80 omega  120.00  169.00   1.0000    7.5200
omega____ theta____ kappa____ phi______ frames
    -      108.0000   77.0000   90.0000 49

#__ type_ start__ end____ width___ exp.time_
 81 omega   87.00  119.00   1.0000    7.5200
omega____ theta____ kappa____ phi______ frames
    -      108.0000   30.0000  -60.0000 32

#__ type_ start__ end____ width___ exp.time_
 82 omega  133.00  165.00   1.0000    7.5200
omega____ theta____ kappa____ phi______ frames
    -      108.0000   30.0000  -60.0000 32

#__ type_ start__ end____ width___ exp.time_
 83 omega   38.00   65.00   1.0000    7.5200
omega____ theta____ kappa____ phi______ frames
    -      108.0000 -111.0000  -30.0000 27

#__ type_ start__ end____ width___ exp.time_
 84 omega  139.00  167.00   1.0000    7.5200
omega____ theta____ kappa____ phi______ frames
    -      108.0000   30.0000   90.0000 28

#__ type_ start__ end____ width___ exp.time_
 85 omega  136.00  175.00   1.0000    7.5200
omega____ theta____ kappa____ phi______ frames
    -      108.0000   77.0000  150.0000 39

#__ type_ start__ end____ width___ exp.time_
 86 omega   39.00   65.00   1.0000    7.5200
omega____ theta____ kappa____ phi______ frames
    -      108.0000 -111.0000  -60.0000 26

#__ type_ start__ end____ width___ exp.time_
 87 omega   79.00  105.00   1.0000    7.5200
omega____ theta____ kappa____ phi______ frames
    -      108.0000 -111.0000  -60.0000 26

#__ type_ start__ end____ width___ exp.time_
 88 omega   43.00  105.00   1.0000    7.5200
omega____ theta____ kappa____ phi______ frames
    -      108.0000  -94.0000  -30.0000 62

#__ type_ start__ end____ width___ exp.time_
 89 omega   87.00  113.00   1.0000    7.5200
omega____ theta____ kappa____ phi______ frames
    -      108.0000   30.0000   90.0000 26

#__ type_ start__ end____ width___ exp.time_
 90 omega   90.00  118.00   1.0000    7.5200
omega____ theta____ kappa____ phi______ frames
    -      108.0000   61.0000  150.0000 28

#__ type_ start__ end____ width___ exp.time_
 91 omega   71.00  110.00   1.0000    7.5200
omega____ theta____ kappa____ phi______ frames
    -      108.0000   15.0000   30.0000 39

#__ type_ start__ end____ width___ exp.time_
 92 omega  130.00  156.00   1.0000    7.5200
omega____ theta____ kappa____ phi______ frames
    -      108.0000   15.0000   30.0000 26

#__ type_ start__ end____ width___ exp.time_
 93 omega   70.00  124.00   1.0000    7.5200
omega____ theta____ kappa____ phi______ frames
    -      108.0000   15.0000  120.0000 54

#__ type_ start__ end____ width___ exp.time_
 94 omega   41.00  113.00   1.0000    7.5200
omega____ theta____ kappa____ phi______ frames
    -      108.0000 -111.0000  120.0000 72

#__ type_ start__ end____ width___ exp.time_
 95 omega   81.00  107.00   1.0000    7.5200
omega____ theta____ kappa____ phi______ frames
    -      108.0000   77.0000  150.0000 26

#__ type_ start__ end____ width___ exp.time_
 96 omega   93.00  119.00   1.0000    7.5200
omega____ theta____ kappa____ phi______ frames
    -      108.0000   45.0000   30.0000 26

#__ type_ start__ end____ width___ exp.time_
 97 omega  122.00  160.00   1.0000    7.5200
omega____ theta____ kappa____ phi______ frames
    -      108.0000   45.0000   30.0000 38

#__ type_ start__ end____ width___ exp.time_
 98 omega  135.00  175.00   1.0000    7.5200
omega____ theta____ kappa____ phi______ frames
    -      108.0000   77.0000 -180.0000 40

#__ type_ start__ end____ width___ exp.time_
 99 omega  133.00  171.00   1.0000    7.5200
omega____ theta____ kappa____ phi______ frames
    -      108.0000   61.0000 -120.0000 38

#__ type_ start__ end____ width___ exp.time_
100 omega   90.00  115.00   1.0000    7.5200
omega____ theta____ kappa____ phi______ frames
    -      108.0000   61.0000 -120.0000 25

#__ type_ start__ end____ width___ exp.time_
101 omega   48.00   92.00   1.0000    7.5200
omega____ theta____ kappa____ phi______ frames
    -      108.0000  -77.0000   90.0000 44

#__ type_ start__ end____ width___ exp.time_
102 omega  102.00  128.00   1.0000    7.5200
omega____ theta____ kappa____ phi______ frames
    -      108.0000  -77.0000   90.0000 26

#__ type_ start__ end____ width___ exp.time_
103 omega  142.00  168.00   1.0000    7.5200
omega____ theta____ kappa____ phi______ frames
    -      108.0000   77.0000 -150.0000 26

#__ type_ start__ end____ width___ exp.time_
104 omega   47.00   92.00   1.0000    7.5200
omega____ theta____ kappa____ phi______ frames
    -      108.0000  -77.0000  -30.0000 45

#__ type_ start__ end____ width___ exp.time_
105 omega  108.00  134.00   1.0000    7.5200
omega____ theta____ kappa____ phi______ frames
    -      108.0000  -77.0000  -30.0000 26

#__ type_ start__ end____ width___ exp.time_
106 omega   38.00   66.00   1.0000    7.5200
omega____ theta____ kappa____ phi______ frames
    -      108.0000  -30.0000 -180.0000 28

#__ type_ start__ end____ width___ exp.time_
107 omega   45.00   90.00   1.0000    7.5200
omega____ theta____ kappa____ phi______ frames
    -      108.0000  -30.0000  -90.0000 45

#__ type_ start__ end____ width___ exp.time_
108 omega   39.00   64.00   1.0000    7.5200
omega____ theta____ kappa____ phi______ frames
    -      108.0000 -111.0000 -120.0000 25

#__ type_ start__ end____ width___ exp.time_
109 omega   87.00  156.00   1.0000    7.5200
omega____ theta____ kappa____ phi______ frames
    -      108.0000   30.0000  120.0000 69

#__ type_ start__ end____ width___ exp.time_
110 omega  127.00  161.00   1.0000    7.5200
omega____ theta____ kappa____ phi______ frames
    -      108.0000   61.0000 -150.0000 34

#__ type_ start__ end____ width___ exp.time_
111 omega   81.00  107.00   1.0000    7.5200
omega____ theta____ kappa____ phi______ frames
    -      108.0000   77.0000 -150.0000 26

#__ type_ start__ end____ width___ exp.time_
112 omega   81.00  107.00   1.0000    7.5200
omega____ theta____ kappa____ phi______ frames
    -      108.0000   77.0000 -180.0000 26

#__ type_ start__ end____ width___ exp.time_
113 omega   81.00  107.00   1.0000    7.5200
omega____ theta____ kappa____ phi______ frames
    -      108.0000   77.0000   90.0000 26

#__ type_ start__ end____ width___ exp.time_
114 omega   87.00  178.00   1.0000    7.5200
omega____ theta____ kappa____ phi______ frames
    -      108.0000   30.0000 -180.0000 91

#__ type_ start__ end____ width___ exp.time_
115 omega   51.00   99.00   1.0000    7.5200
omega____ theta____ kappa____ phi______ frames
    -      108.0000  -47.0000  109.0413 48
;
_diffrn_measurement_device 'four-circle diffractometer'
_diffrn_measurement_device_type 'SuperNova, Dual, Cu at zero, EosS2'
_diffrn_measurement_method '\w scans'
_diffrn_orient_matrix_UB_11 -0.0116032000
_diffrn_orient_matrix_UB_12 -0.1090110000
_diffrn_orient_matrix_UB_13 0.0906006000
_diffrn_orient_matrix_UB_21 0.0537414000
_diffrn_orient_matrix_UB_22 0.0420439000
_diffrn_orient_matrix_UB_23 0.0959999000
_diffrn_orient_matrix_UB_31 -0.0349192000
_diffrn_orient_matrix_UB_32 0.1009179000
_diffrn_orient_matrix_UB_33 0.0579677000
_diffrn_radiation_monochromator mirror
_diffrn_radiation_probe x-ray
_diffrn_radiation_type CuK\a
_diffrn_radiation_wavelength 1.54184
_diffrn_reflns_av_R_equivalents 0.0515
_diffrn_reflns_av_unetI/netI 0.0262
_diffrn_reflns_Laue_measured_fraction_full 1.000
_diffrn_reflns_Laue_measured_fraction_max 0.991
_diffrn_reflns_limit_h_max 29
_diffrn_reflns_limit_h_min -29
_diffrn_reflns_limit_k_max 12
_diffrn_reflns_limit_k_min -12
_diffrn_reflns_limit_l_max 13
_diffrn_reflns_limit_l_min -13
_diffrn_reflns_number 53336
_diffrn_reflns_point_group_measured_fraction_full 1.000
_diffrn_reflns_point_group_measured_fraction_max 0.991
_diffrn_reflns_theta_full 67.684
_diffrn_reflns_theta_max 71.221
_diffrn_reflns_theta_min 4.432
_diffrn_source 'sealed X-ray tube'
_diffrn_source_type 'SuperNova (Cu) X-ray Source'
_exptl_absorpt_coefficient_mu 3.693
_exptl_absorpt_correction_T_max 0.928
_exptl_absorpt_correction_T_min 0.722
_exptl_absorpt_correction_type analytical
_exptl_absorpt_process_details
;
CrysAlisPro, Agilent Technologies,
Version 1.171.37.34 (release 22-05-2014 CrysAlis171 .NET)
(compiled May 22 2014,16:03:01)
Analytical numeric absorption correction using a multifaceted crystal
            model based on expressions derived by R.C. Clark & J.S. Reid.
(Clark, R. C. & Reid, J. S. (1995). Acta Cryst. A51, 887-897)
Empirical absorption correction using spherical harmonics,
 implemented in SCALE3 ABSPACK scaling algorithm.
;
_exptl_crystal_density_diffrn 1.403
_exptl_crystal_description
;
;
_exptl_crystal_F_000 1136
_exptl_crystal_size_max 0.1503
_exptl_crystal_size_mid 0.0846
_exptl_crystal_size_min 0.0282
_refine_diff_density_max 1.051
_refine_diff_density_min -1.055
_refine_diff_density_rms 0.078
_refine_ls_extinction_method none
_refine_ls_goodness_of_fit_ref 1.116
_refine_ls_hydrogen_treatment mixed
_refine_ls_matrix_type full
_refine_ls_number_parameters 278
_refine_ls_number_reflns 5008
_refine_ls_number_restraints 2
_refine_ls_restrained_S_all 1.115
_refine_ls_R_factor_all 0.0342
_refine_ls_R_factor_gt 0.0329
_refine_ls_shift/su_max 0.000
_refine_ls_shift/su_mean 0.000
_refine_ls_structure_factor_coef Fsqd
_refine_ls_weighting_details 'w=1/[\s^2^(Fo^2^)+(0.0269P)^2^+6.9572P] where P=(Fo^2^+2Fc^2^)/3'
_refine_ls_weighting_scheme calc
_refine_ls_wR_factor_gt 0.0842
_refine_ls_wR_factor_ref 0.0860
_reflns_Friedel_coverage 0.000
_reflns_number_gt 4888
_reflns_number_total 5008
_reflns_threshold_expression 'I > 2\s(I)'
_cod_data_source_file 15.cif
_cod_data_source_block wcorr
_cod_depositor_comments 'Adding full bibliography for 4125565--4125579.cif.'
_cod_original_cell_volume 2586.61(9)
_cod_database_code 4125579
_chemical_oxdiff_formula 'C12 H22 N2 Se'
_shelx_space_group_comment
;
The symmetry employed for this shelxl refinement is uniquely defined
by the following loop, which should always be used as a source of
symmetry information in preference to the above space-group names.
They are only intended as comments.
;
_reflns_odcompleteness_completeness 99.90
_reflns_odcompleteness_iscentric 1
_reflns_odcompleteness_theta 66.97
_olex2_refinement_description
;
1. Twinned data refinement
 Scales: 0.6203(10) 0.3797(10)
2. Fixed Uiso
 At 1.2 times of:
  All C(H) groups, All C(H,H) groups, All N(H) groups
3. Restrained distances
 N3-H3
 0.88 with sigma of 0.02
 N23-H23
 0.88 with sigma of 0.02
4.a Ternary CH refined with riding coordinates:
 C4(H4), C24(H24)
4.b Secondary CH2 refined with riding coordinates:
 C5(H5A,H5B), C6(H6A,H6B), C7(H7A,H7B), C8(H8A,H8B), C9(H9A,H9B), C11(H11A,
 H11B), C12(H12A,H12B), C13(H13A,H13B), C14(H14A,H14B), C15(H15A,H15B),
 C25(H25A,H25B), C26(H26A,H26B), C27(H27A,H27B), C28(H28A,H28B), C29(H29A,H29B),
  C31(H31A,H31B), C32(H32A,H32B), C33(H33A,H33B), C34(H34A,H34B), C35(H35A,H35B)
;
_shelx_shelxl_version_number 2014/7
_olex2_submission_special_instructions 'No special instructions were received'

loop_
_space_group_symop_operation_xyz
'x, y, z'
'-x, y+1/2, -z+1/2'
'-x, -y, -z'
'x, -y-1/2, z-1/2'

loop_
_atom_site_label
_atom_site_type_symbol
_atom_site_fract_x
_atom_site_fract_y
_atom_site_fract_z
_atom_site_U_iso_or_equiv
_atom_site_adp_type
_atom_site_occupancy
_atom_site_site_symmetry_order
_atom_site_calc_flag
_atom_site_refinement_flags_posn
Se1 Se 0.08720(2) 0.42784(4) 0.81273(4) 0.01532(11) Uani 1 1 d .
C2 C 0.06272(16) 0.3292(4) 0.9374(3) 0.0119(7) Uani 1 1 d .
N3 N 0.10084(13) 0.2720(4) 1.0299(4) 0.0179(7) Uani 1 1 d D
H3 H 0.090(2) 0.233(5) 1.093(3) 0.022 Uiso 1 1 d DR
C4 C 0.16272(15) 0.2817(4) 1.0474(4) 0.0166(8) Uani 1 1 d .
H4 H 0.1716 0.3131 0.9671 0.020 Uiso 1 1 calc R
C5 C 0.18634(17) 0.3826(4) 1.1484(5) 0.0255(10) Uani 1 1 d .
H5A H 0.1756 0.3565 1.2273 0.031 Uiso 1 1 calc R
H5B H 0.1700 0.4720 1.1236 0.031 Uiso 1 1 calc R
C6 C 0.25092(17) 0.3895(4) 1.1698(5) 0.0287(11) Uani 1 1 d .
H6A H 0.2615 0.4238 1.0934 0.034 Uiso 1 1 calc R
H6B H 0.2658 0.4525 1.2391 0.034 Uiso 1 1 calc R
C7 C 0.27705(15) 0.2520(4) 1.2018(4) 0.0185(8) Uani 1 1 d .
H7A H 0.2690 0.2210 1.2819 0.022 Uiso 1 1 calc R
H7B H 0.3186 0.2581 1.2123 0.022 Uiso 1 1 calc R
C8 C 0.25356(16) 0.1512(4) 1.0994(4) 0.0204(8) Uani 1 1 d .
H8A H 0.2700 0.0617 1.1238 0.024 Uiso 1 1 calc R
H8B H 0.2644 0.1780 1.0209 0.024 Uiso 1 1 calc R
C9 C 0.18862(16) 0.1436(4) 1.0774(4) 0.0177(8) Uani 1 1 d .
H9A H 0.1738 0.0818 1.0071 0.021 Uiso 1 1 calc R
H9B H 0.1779 0.1078 1.1531 0.021 Uiso 1 1 calc R
N10 N 0.00765(14) 0.3144(4) 0.9373(3) 0.0174(7) Uani 1 1 d .
C11 C -0.03740(16) 0.3909(4) 0.8545(4) 0.0166(8) Uani 1 1 d .
H11A H -0.0221 0.4338 0.7875 0.020 Uiso 1 1 calc R
H11B H -0.0510 0.4625 0.9031 0.020 Uiso 1 1 calc R
C12 C -0.08663(16) 0.3001(4) 0.7960(4) 0.0172(8) Uani 1 1 d .
H12A H -0.0741 0.2352 0.7394 0.021 Uiso 1 1 calc R
H12B H -0.1174 0.3548 0.7455 0.021 Uiso 1 1 calc R
C13 C -0.10911(17) 0.2240(5) 0.8957(4) 0.0218(9) Uani 1 1 d .
H13A H -0.1262 0.2878 0.9460 0.026 Uiso 1 1 calc R
H13B H -0.1387 0.1600 0.8552 0.026 Uiso 1 1 calc R
C14 C -0.06110(17) 0.1489(4) 0.9799(4) 0.0189(8) Uani 1 1 d .
H14A H -0.0467 0.0790 0.9310 0.023 Uiso 1 1 calc R
H14B H -0.0752 0.1042 1.0478 0.023 Uiso 1 1 calc R
C15 C -0.01341(16) 0.2447(5) 1.0364(4) 0.0224(9) Uani 1 1 d .
H15A H -0.0273 0.3114 1.0894 0.027 Uiso 1 1 calc R
H15B H 0.0178 0.1940 1.0899 0.027 Uiso 1 1 calc R
Se21 Se 0.40702(2) 0.57572(4) 0.23009(4) 0.01634(11) Uani 1 1 d .
C22 C 0.43371(16) 0.6798(4) 0.3742(4) 0.0145(8) Uani 1 1 d .
N23 N 0.39734(13) 0.7466(4) 0.4267(4) 0.0186(7) Uani 1 1 d D
H23 H 0.408(2) 0.786(4) 0.499(3) 0.022 Uiso 1 1 d DR
C24 C 0.33561(15) 0.7526(4) 0.3822(4) 0.0158(8) Uani 1 1 d .
H24 H 0.3259 0.7219 0.2932 0.019 Uiso 1 1 calc R
C25 C 0.30643(16) 0.6607(4) 0.4585(4) 0.0208(9) Uani 1 1 d .
H25A H 0.3185 0.6841 0.5483 0.025 Uiso 1 1 calc R
H25B H 0.3178 0.5668 0.4481 0.025 Uiso 1 1 calc R
C26 C 0.24176(16) 0.6730(4) 0.4171(4) 0.0221(9) Uani 1 1 d .
H26A H 0.2293 0.6408 0.3299 0.027 Uiso 1 1 calc R
H26B H 0.2237 0.6161 0.4712 0.027 Uiso 1 1 calc R
C27 C 0.22314(16) 0.8177(4) 0.4253(4) 0.0188(8) Uani 1 1 d .
H27A H 0.1816 0.8240 0.3951 0.023 Uiso 1 1 calc R
H27B H 0.2327 0.8475 0.5137 0.023 Uiso 1 1 calc R
C28 C 0.25192(15) 0.9087(4) 0.3474(4) 0.0191(8) Uani 1 1 d .
H28A H 0.2402 1.0025 0.3567 0.023 Uiso 1 1 calc R
H28B H 0.2396 0.8837 0.2581 0.023 Uiso 1 1 calc R
C29 C 0.31628(16) 0.8988(4) 0.3869(4) 0.0196(8) Uani 1 1 d .
H29A H 0.3291 0.9340 0.4730 0.024 Uiso 1 1 calc R
H29B H 0.3336 0.9541 0.3304 0.024 Uiso 1 1 calc R
N30 N 0.48930(13) 0.6885(3) 0.4278(3) 0.0173(7) Uani 1 1 d .
C31 C 0.53211(15) 0.6019(4) 0.3908(4) 0.0163(8) Uani 1 1 d .
H31A H 0.5156 0.5592 0.3094 0.020 Uiso 1 1 calc R
H31B H 0.5431 0.5300 0.4537 0.020 Uiso 1 1 calc R
C32 C 0.58460(16) 0.6814(4) 0.3797(4) 0.0193(8) Uani 1 1 d .
H32A H 0.5746 0.7463 0.3100 0.023 Uiso 1 1 calc R
H32B H 0.6135 0.6195 0.3608 0.023 Uiso 1 1 calc R
C33 C 0.60888(16) 0.7567(5) 0.5014(4) 0.0206(9) Uani 1 1 d .
H33A H 0.6227 0.6919 0.5697 0.025 Uiso 1 1 calc R
H33B H 0.6411 0.8130 0.4909 0.025 Uiso 1 1 calc R
C34 C 0.56316(16) 0.8444(4) 0.5348(4) 0.0183(8) Uani 1 1 d .
H34A H 0.5518 0.9142 0.4699 0.022 Uiso 1 1 calc R
H34B H 0.5782 0.8899 0.6156 0.022 Uiso 1 1 calc R
C35 C 0.51152(16) 0.7607(5) 0.5448(5) 0.0208(9) Uani 1 1 d .
H35A H 0.5222 0.6957 0.6142 0.025 Uiso 1 1 calc R
H35B H 0.4818 0.8201 0.5637 0.025 Uiso 1 1 calc R

loop_
_atom_site_aniso_label
_atom_site_aniso_U_11
_atom_site_aniso_U_22
_atom_site_aniso_U_33
_atom_site_aniso_U_23
_atom_site_aniso_U_13
_atom_site_aniso_U_12
Se1 0.0153(2) 0.0153(2) 0.0151(2) 0.00256(15) 0.00275(16) -0.00269(14)
C2 0.0142(17) 0.0091(16) 0.0118(18) -0.0019(14) 0.0017(14) 0.0006(13)
N3 0.0110(14) 0.0223(18) 0.0206(18) 0.0082(15) 0.0037(14) 0.0007(12)
C4 0.0105(17) 0.0177(19) 0.021(2) 0.0101(17) 0.0011(16) 0.0027(14)
C5 0.0148(19) 0.0166(19) 0.043(3) -0.0074(19) 0.0021(18) 0.0031(15)
C6 0.016(2) 0.017(2) 0.049(3) -0.008(2) 0.000(2) -0.0008(16)
C7 0.0110(16) 0.0225(19) 0.020(2) -0.0017(16) 0.0002(14) -0.0006(15)
C8 0.0154(18) 0.0191(19) 0.026(2) -0.0020(17) 0.0023(17) 0.0065(15)
C9 0.0147(18) 0.0148(18) 0.024(2) -0.0036(16) 0.0059(16) 0.0014(14)
N10 0.0126(16) 0.0201(17) 0.0173(16) 0.0044(14) -0.0012(13) -0.0016(13)
C11 0.0136(18) 0.0142(17) 0.0201(19) 0.0007(16) -0.0005(15) -0.0001(15)
C12 0.0121(17) 0.0199(19) 0.0183(19) -0.0010(16) 0.0008(15) 0.0005(15)
C13 0.0136(18) 0.028(2) 0.023(2) 0.0006(18) 0.0025(16) -0.0070(15)
C14 0.0214(19) 0.0183(19) 0.019(2) -0.0006(16) 0.0093(16) -0.0023(15)
C15 0.0146(18) 0.031(2) 0.020(2) 0.0071(19) 0.0005(17) -0.0033(17)
Se21 0.0143(2) 0.0183(2) 0.0159(2) -0.00384(15) 0.00227(17) -0.00360(15)
C22 0.0141(18) 0.0136(18) 0.0158(19) 0.0035(15) 0.0036(15) -0.0022(14)
N23 0.0122(14) 0.0236(17) 0.0196(18) -0.0080(14) 0.0028(15) -0.0004(14)
C24 0.0112(16) 0.0196(18) 0.0159(19) -0.0043(15) 0.0010(16) 0.0017(15)
C25 0.0162(19) 0.0143(18) 0.032(2) 0.0027(17) 0.0043(17) 0.0016(15)
C26 0.0148(18) 0.0161(19) 0.035(3) 0.0018(18) 0.0055(17) -0.0017(15)
C27 0.0124(17) 0.0176(19) 0.026(2) 0.0005(17) 0.0037(16) 0.0016(15)
C28 0.0136(18) 0.0187(19) 0.022(2) 0.0053(17) -0.0019(16) 0.0007(14)
C29 0.0133(17) 0.0184(19) 0.025(2) 0.0060(17) -0.0004(16) -0.0025(14)
N30 0.0122(16) 0.0197(17) 0.0206(17) -0.0071(14) 0.0051(13) -0.0007(13)
C31 0.0121(18) 0.0171(18) 0.020(2) -0.0030(16) 0.0044(15) -0.0001(15)
C32 0.0124(19) 0.022(2) 0.023(2) -0.0002(17) 0.0031(15) -0.0025(15)
C33 0.0123(17) 0.027(2) 0.023(2) -0.0014(18) 0.0046(16) -0.0057(16)
C34 0.0171(17) 0.0208(19) 0.017(2) -0.0016(16) 0.0039(15) -0.0034(15)
C35 0.0135(18) 0.029(2) 0.021(2) -0.0089(18) 0.0052(17) -0.0027(16)

loop_
_atom_type_symbol
_atom_type_description
_atom_type_scat_dispersion_real
_atom_type_scat_dispersion_imag
_atom_type_scat_source
C C 0.0181 0.0091 'International Tables Vol C Tables 4.2.6.8 and 6.1.1.4'
H H 0.0000 0.0000 'International Tables Vol C Tables 4.2.6.8 and 6.1.1.4'
N N 0.0311 0.0180 'International Tables Vol C Tables 4.2.6.8 and 6.1.1.4'
Se Se -0.7943 1.1372 'International Tables Vol C Tables 4.2.6.8 and 6.1.1.4'

loop_
_exptl_crystal_face_index_h
_exptl_crystal_face_index_k
_exptl_crystal_face_index_l
_exptl_crystal_face_perp_dist
_exptl_oxdiff_crystal_face_indexfrac_h
_exptl_oxdiff_crystal_face_indexfrac_k
_exptl_oxdiff_crystal_face_indexfrac_l
_exptl_oxdiff_crystal_face_x
_exptl_oxdiff_crystal_face_y
_exptl_oxdiff_crystal_face_z
-1 0 7 0.0502 -1.2355 0.4970 7.0180 0.5960 0.6282 0.5001
-11 5 0 0.0179 -10.8851 4.5732 0.0245 -0.3700 -0.3903 0.8430
11 -5 -1 0.0487 11.0094 -4.6211 -1.4187 0.2475 0.2612 -0.9330
7 -3 5 0.0379 7.1662 -3.0251 4.5414 0.6581 0.6939 -0.2923
-16 1 1 0.0027 -15.5982 0.8337 1.2438 0.2028 -0.6838 0.7009
7 -5 -4 0.0622 7.4326 -4.7558 -4.1272 0.0583 -0.1967 -0.9787
-14 -2 -1 0.0060 -14.4747 -1.5416 -0.7234 0.2705 -0.9122 0.3079
0 4 -6 0.0781 -0.2721 3.8844 -5.5238 -0.9207 -0.3816 0.0813
15 0 0 0.0206 15.3436 -0.2586 -0.0047 -0.1503 0.8133 -0.5622
-4 6 0 0.0243 -3.7156 6.2916 0.1767 -0.6267 0.0818 0.7749
-11 -3 5 0.0162 -11.4344 -3.1503 4.5187 0.8855 -0.3132 0.3433
-1 -5 5 0.0250 -1.3907 -4.8016 4.7566 0.9705 0.1800 -0.1603

loop_
_geom_angle_atom_site_label_1
_geom_angle_atom_site_label_2
_geom_angle_atom_site_label_3
_geom_angle
N3 C2 Se1 119.7(3)
N3 C2 N10 118.3(4)
N10 C2 Se1 121.9(3)
C2 N3 C4 125.7(4)
N3 C4 C5 110.5(4)
N3 C4 C9 109.2(3)
C5 C4 C9 111.9(3)
C4 C5 C6 110.6(4)
C7 C6 C5 110.8(4)
C6 C7 C8 111.0(3)
C7 C8 C9 110.6(3)
C4 C9 C8 110.4(3)
C2 N10 C11 123.2(3)
C2 N10 C15 123.9(3)
C11 N10 C15 111.6(3)
N10 C11 C12 111.0(3)
C11 C12 C13 111.4(3)
C14 C13 C12 109.5(3)
C13 C14 C15 110.5(3)
N10 C15 C14 110.7(4)
N23 C22 Se21 120.0(3)
N23 C22 N30 118.2(4)
N30 C22 Se21 121.8(3)
C22 N23 C24 126.8(4)
N23 C24 C25 111.0(3)
N23 C24 C29 108.8(3)
C25 C24 C29 111.9(3)
C24 C25 C26 111.0(3)
C27 C26 C25 110.8(3)
C28 C27 C26 110.8(3)
C27 C28 C29 111.7(3)
C28 C29 C24 110.6(3)
C22 N30 C31 122.6(3)
C22 N30 C35 123.5(3)
C35 N30 C31 112.5(3)
N30 C31 C32 111.6(3)
C31 C32 C33 110.7(4)
C34 C33 C32 109.3(3)
C33 C34 C35 110.8(3)
N30 C35 C34 110.8(4)

loop_
_geom_bond_atom_site_label_1
_geom_bond_atom_site_label_2
_geom_bond_distance
Se1 C2 1.883(4)
C2 N3 1.339(5)
C2 N10 1.344(5)
N3 C4 1.474(5)
C4 C5 1.512(6)
C4 C9 1.520(5)
C5 C6 1.533(5)
C6 C7 1.520(6)
C7 C8 1.521(6)
C8 C9 1.542(5)
N10 C11 1.471(5)
N10 C15 1.472(6)
C11 C12 1.523(5)
C12 C13 1.526(6)
C13 C14 1.515(6)
C14 C15 1.523(6)
Se21 C22 1.882(4)
C22 N23 1.333(5)
C22 N30 1.350(5)
N23 C24 1.470(4)
C24 C25 1.517(6)
C24 C29 1.537(6)
C25 C26 1.539(5)
C26 C27 1.521(5)
C27 C28 1.517(6)
C28 C29 1.529(5)
N30 C31 1.475(5)
N30 C35 1.466(5)
C31 C32 1.527(5)
C32 C33 1.531(6)
C33 C34 1.519(6)
C34 C35 1.529(5)

loop_
_twin_individual_id
_twin_individual_mass_fraction_refined
1 0.6203(10)
2 0.3797(10)
